data_2001420
loop_
_publ_author_name
'Ballester, J.'
'Parker, O. J.'
'Breneman, G. L.'

_publ_section_title
;
 Structure of tetrakis(imidazole)copper(II) diiodide
;
_journal_issue 8
_journal_name_full 'Acta Crystallographica Section C'
_journal_page_first 1421
_journal_page_last 1424
_journal_paper_doi 10.1107/S0108270193004329
_journal_volume 49
_journal_year 1993
_chemical_formula_moiety 'C12 H16 Cu1 N8,I2'
_chemical_formula_sum 'C12 H16 Cu I2 N8'
_chemical_formula_weight 589.55
_symmetry_cell_setting orthorhombic
_symmetry_space_group_name_Hall 'P 2c -2n'
_symmetry_space_group_name_H-M 'P n a 21'
_cell_angle_alpha 90
_cell_angle_beta 90
_cell_angle_gamma 90
_cell_formula_units_Z 4
_cell_length_a 14.6703(8)
_cell_length_b 9.4136(5)
_cell_length_c 13.4665(8)
_cell_volume 1859.73(18)
_diffrn_radiation_type Mo
_diffrn_radiation_wavelength 0.71073
_exptl_absorpt_coefficient_mu 4.389
_exptl_crystal_density_diffrn 2.11
_exptl_crystal_F_000 1116
_cod_data_source_file hh1017.cif
_cod_data_source_block hh1017a
_cod_original_cell_volume 1859.7
_cod_original_formula_sum 'C12 H16 Cu1 I2 N8'
_cod_database_code 2001420

loop_
_atom_site_label
_atom_site_fract_x
_atom_site_fract_y
_atom_site_fract_z
Cu .12624(4) .0117(7) .68558
I1 .14031(3) .30607(2) .83181(5)
I2 .11234(3) -.32028(4) .51741(5)
N1 -.0108(3) .0186(5) .6913(4)
N2 .1283(3) -.1216(6) .8037(4)
N3 .2613(3) -.0087(5) .6751(4)
N4 .1240(3) .1313(7) .5627(5)
N5 .1210(4) .3126(6) .4620(6)
N6 .1258(4) -.3196(6) .8851(7)
N7 .3959(3) -.0571(7) .6198(6)
N8 -.1504(3) .0706(7) .7291(6)
C1 -.0628(4) .0992(7) .7476(5)
C2 -.1564(4) -.0256(8) .6558(7)
C3 -.0697(4) -.0583(8) .6321(5)
C4 .1267(3) -.2612(8) .7962(6)
C5 .1280(5) -.2117(9) .9555(6)
C6 .1300(5) -.0931(8) .9016(7)
C7 .3232(4) .0394(7) .7427(6)
C8 .4070(4) .0096(8) .7083(7)
C9 .3081(4) -.0642(7) .6015(5)
C10 .1258(5) .0834(9) .4645(6)
C11 .1201(4) .2671(9) .5564(6)
C12 .1219(6) .1991(9) .4056(8)
H1 -.042 .166 .790
H2 -.209 -.066 .623
H3 -.051 -.124 .579
H4 .125 -.311 .730
H5 .131 -.226 1.022
H6 .133 -.001 .927
H7 .310 .087 .799
H8 .463 .029 .737
H9 .282 -.106 .541
H10 .129 -.012 .441
H11 .116 .328 .608
H12 .122 .193 .332
H15 .121 .409 .436
H16 .126 -.417 .893
H17 .444 -.092 .575
H18 -.200 .111 .759

loop_
_geom_angle_atom_site_label_1
_geom_angle_atom_site_label_2
_geom_angle_atom_site_label_3
_geom_angle
I1 Cu I2 179.31(3)
I1 Cu N1 90.7(2)
I1 Cu N3 93.4(2)
I2 Cu N1 89.8(2)
I2 Cu N3 86.2(2)
N1 Cu N2 90.3(2)
N1 Cu N3 175.9(2)
N1 Cu N4 89.8(2)
N2 Cu N3 88.9(2)
N2 Cu N4 176.0(2)
N3 Cu N4 90.7(2)
Cu N1 C1 128.3(4)
Cu N1 C3 125.8(4)
C1 N1 C3 105.8(6)
Cu N2 C4 123.9(5)
Cu N2 C6 130.2(5)
C4 N2 C6 105.8(6)
Cu N3 C7 125.6(4)
Cu N3 C9 127.6(4)
C7 N3 C9 106.8(5)
Cu N4 C10 126.9(5)
Cu N4 C11 128.1(6)
I1 Cu N2 92.8(2)
I1 Cu N4 91.2(3)
I2 Cu N2 87.7(2)
I2 Cu N4 88.3(2)
C10 N4 C11 105.1(7)
C11 N5 C12 106.8(7)
C4 N6 C5 108.3(6)
C8 N7 C9 107.8(6)
C1 N8 C2 109.7(6)
N1 C1 N8 109.5(6)
N8 C2 C3 105.4(6)
N1 C3 C2 109.5(6)
N2 C4 N6 110.3(7)
N6 C5 C6 104.0(8)
N2 C6 C5 111.5(7)
N3 C7 C8 108.0(7)
N7 C8 C7 106.9(6)
N3 C9 N7 110.5(6)
N4 C10 C12 107.2(7)
N4 C11 N5 112.4(7)
N5 C12 C10 108.5(9)

loop_
_geom_bond_atom_site_label_1
_geom_bond_atom_site_label_2
_geom_bond_distance
Cu I1 3.406(2)
Cu N1 2.013(5)
Cu N3 1.996(4)
N1 C1 1.316(8)
N2 C4 1.318(9)
N3 C7 1.364(8)
N4 C10 1.400(10)
N5 C11 1.340(10)
N6 C4 1.320(10)
N7 C8 1.360(10)
N8 C1 1.336(8)
C2 C3 1.348(9)
C7 C8 1.334(9)
Cu I2 3.865(2)
Cu N2 2.026(5)
Cu N4 2.001(7)
N1 C3 1.381(8)
N2 C6 1.350(10)
N3 C9 1.314(8)
N4 C11 1.280(10)
N5 C12 1.310(10)
N6 C5 1.390(10)
N7 C9 1.314(8)
N8 C2 1.340(10)
C5 C6 1.330(10)
C10 C12 1.350(10)
